data_4032182
loop_
_publ_author_name
'Guchhait, Sankar K.'
'Hura, Neha'
'Shah, Archana P.'

_publ_section_title
;
 Synthesis of Polysubstituted 2-Aminoimidazoles via Alkene-Diamination of
 Guanidine with Conjugated \a-Bromoalkenones.
;
_journal_issue 5
_journal_name_full 'The Journal of organic chemistry'
_journal_page_first 2745
_journal_page_last 2752
_journal_paper_doi 10.1021/acs.joc.6b03021
_journal_volume 82
_journal_year 2017
_chemical_formula_moiety 'C20 H21 N3 O5'
_chemical_formula_sum 'C20 H21 N3 O5'
_chemical_formula_weight 383.40
_space_group_crystal_system triclinic
_space_group_IT_number 2
_space_group_name_Hall '-P 1'
_space_group_name_H-M_alt 'P -1'
_symmetry_space_group_name_Hall '-P 1'
_symmetry_space_group_name_H-M 'P -1'
_atom_sites_solution_hydrogens mixed
_atom_sites_solution_primary dual
_audit_creation_date 2017-01-26
_audit_creation_method
;
Olex2 1.2
(compiled 2017.01.04 svn.r3372 for OlexSys, GUI svn.r5292)
;
_cell_angle_alpha 75.979(2)
_cell_angle_beta 86.878(2)
_cell_angle_gamma 75.535(2)
_cell_formula_units_Z 4
_cell_length_a 10.6227(2)
_cell_length_b 11.7438(3)
_cell_length_c 18.1448(5)
_cell_measurement_reflns_used 12012
_cell_measurement_temperature 100.00(10)
_cell_measurement_theta_max 32.7670
_cell_measurement_theta_min 2.9970
_cell_volume 2126.48(9)
_computing_cell_refinement 'CrysAlisPro 1.171.39.7d (Rigaku OD, 2015)'
_computing_data_collection 'CrysAlisPro 1.171.39.7d (Rigaku OD, 2015)'
_computing_data_reduction 'CrysAlisPro 1.171.39.7d (Rigaku OD, 2015)'
_computing_molecular_graphics 'Olex2 (Dolomanov et al., 2009)'
_computing_publication_material 'Olex2 (Dolomanov et al., 2009)'
_computing_structure_refinement 'ShelXL (Sheldrick, 2015)'
_computing_structure_solution 'ShelXT (Sheldrick, 2015)'
_diffrn_ambient_environment N~2~
_diffrn_ambient_temperature 100.00(10)
_diffrn_detector 'CCD plate'
_diffrn_measured_fraction_theta_full 0.996
_diffrn_measured_fraction_theta_max 0.934
_diffrn_measurement_details
;
List of Runs (angles in degrees, time in seconds):

  # Type    Start    End  Width  t~exp~   \w     \q     \k     \f   Frames
--------------------------------------------------------------------------
  1  \w    -69.00 118.20   0.30   20.00    --   29.89  54.00-180.00  624
  2  \w    -69.00 118.20   0.30   20.00    --   29.89  54.00  30.00  624
  3  \w    -69.00 118.20   0.30   20.00    --   29.89  54.00  30.00  624
  4  \w    -69.00 118.20   0.30   20.00    --   29.89  54.00 -60.00  624
  5  \w    -69.00  64.20   0.30   20.00    --   29.89  54.00 120.00  444
;
_diffrn_measurement_device 'two-circle diffractometer'
_diffrn_measurement_device_type 'XtaLAB Mini (ROW)'
_diffrn_measurement_method '\w scans'
_diffrn_orient_matrix_type 'CrysAlisPro convention (1999,Acta A55,543-557)'
_diffrn_orient_matrix_UB_11 0.0153583000
_diffrn_orient_matrix_UB_12 -0.0123237000
_diffrn_orient_matrix_UB_13 0.0391464000
_diffrn_orient_matrix_UB_21 -0.0649575000
_diffrn_orient_matrix_UB_22 -0.0030500000
_diffrn_orient_matrix_UB_23 0.0094066000
_diffrn_orient_matrix_UB_31 0.0173211000
_diffrn_orient_matrix_UB_32 -0.0629289000
_diffrn_orient_matrix_UB_33 0.0015997000
_diffrn_radiation_monochromator graphite
_diffrn_radiation_probe x-ray
_diffrn_radiation_type MoK\a
_diffrn_radiation_wavelength 0.71073
_diffrn_reflns_av_R_equivalents 0.0281
_diffrn_reflns_av_unetI/netI 0.0289
_diffrn_reflns_Laue_measured_fraction_full 0.996
_diffrn_reflns_Laue_measured_fraction_max 0.934
_diffrn_reflns_limit_h_max 15
_diffrn_reflns_limit_h_min -15
_diffrn_reflns_limit_k_max 17
_diffrn_reflns_limit_k_min -16
_diffrn_reflns_limit_l_max 27
_diffrn_reflns_limit_l_min -26
_diffrn_reflns_number 47662
_diffrn_reflns_point_group_measured_fraction_full 0.996
_diffrn_reflns_point_group_measured_fraction_max 0.934
_diffrn_reflns_theta_full 25.000
_diffrn_reflns_theta_max 32.763
_diffrn_reflns_theta_min 2.595
_diffrn_source 'fine-focus sealed X-ray tube'
_diffrn_source_type 'Enhance (Mo) X-ray Source'
_exptl_absorpt_coefficient_mu 0.087
_exptl_absorpt_correction_T_max 1.00000
_exptl_absorpt_correction_T_min 0.79275
_exptl_absorpt_correction_type multi-scan
_exptl_absorpt_process_details
;
CrysAlisPro 1.171.39.7d (Rigaku Oxford Diffraction, 2015)
Empirical absorption correction using spherical harmonics,
 implemented in SCALE3 ABSPACK scaling algorithm.
;
_exptl_crystal_colour 'clear light yellow'
_exptl_crystal_colour_lustre clear
_exptl_crystal_colour_modifier light
_exptl_crystal_colour_primary yellow
_exptl_crystal_density_diffrn 1.198
_exptl_crystal_description block
_exptl_crystal_F_000 808
_exptl_crystal_size_max 0.5
_exptl_crystal_size_mid 0.4
_exptl_crystal_size_min 0.35
_refine_diff_density_max 1.608
_refine_diff_density_min -0.721
_refine_diff_density_rms 0.060
_refine_ls_extinction_method none
_refine_ls_goodness_of_fit_ref 1.035
_refine_ls_hydrogen_treatment constr
_refine_ls_matrix_type full
_refine_ls_number_parameters 514
_refine_ls_number_reflns 14677
_refine_ls_number_restraints 0
_refine_ls_restrained_S_all 1.035
_refine_ls_R_factor_all 0.0718
_refine_ls_R_factor_gt 0.0553
_refine_ls_shift/su_max 0.002
_refine_ls_shift/su_mean 0.000
_refine_ls_structure_factor_coef Fsqd
_refine_ls_weighting_details 'w=1/[\s^2^(Fo^2^)+(0.0958P)^2^+0.4853P] where P=(Fo^2^+2Fc^2^)/3'
_refine_ls_weighting_scheme calc
_refine_ls_wR_factor_gt 0.1545
_refine_ls_wR_factor_ref 0.1705
_reflns_Friedel_coverage 0.000
_reflns_number_gt 11138
_reflns_number_total 14677
_reflns_threshold_expression 'I > 2\s(I)'
_cod_data_source_file jo6b03021_si_002.cif
_cod_data_source_block skg36_100k
_cod_depositor_comments 'Adding full bibliography for 4032182.cif.'
_cod_database_code 4032182
_shelxl_version_number 2014/6
_chemical_oxdiff_formula 'C20 H21 N3 O5'
_shelx_space_group_comment
;
The symmetry employed for this shelxl refinement is uniquely defined
by the following loop, which should always be used as a source of
symmetry information in preference to the above space-group names.
They are only intended as comments.
;
_reflns_odcompleteness_completeness 99.87
_reflns_odcompleteness_iscentric 1
_reflns_odcompleteness_theta 25.30
_olex2_refinement_description
;
1. Fixed Uiso
 At 1.2 times of:
  All C(H) groups, All N(H) groups, All N(H,H) groups
 At 1.5 times of:
  All C(H,H,H) groups
2.a Rotating group:
 N3(H3A,H3B)
2.b Aromatic/amide H refined with riding coordinates:
 N4(H4), N1(H1), C7(H7), C35(H35), C34(H34), C3(H3), C14(H14), C15(H15),
 C38(H38), C23(H23), C37(H37), C18(H18), C27(H27), C17(H17)
2.c X=CH2 refined with riding coordinates:
 N6(H6A,H6B)
2.d Idealised Me refined as rotating group:
 C10(H10A,H10B,H10C), C19(H19A,H19B,H19C), C8(H8A,H8B,H8C), C29(H29A,H29B,
 H29C), C9(H9A,H9B,H9C), C28(H28A,H28B,H28C), C39(H39A,H39B,H39C), C30(H30A,
 H30B,H30C)
;
_olex2_submission_special_instructions 'No special instructions were received'
_oxdiff_exptl_absorpt_empirical_details
;
Empirical correction (ABSPACK) includes:
- Absorption correction using spherical harmonics
- Frame scaling
- Detector area scaling
;
_oxdiff_exptl_absorpt_empirical_full_max 1.358
_oxdiff_exptl_absorpt_empirical_full_min 0.776

loop_
_space_group_symop_operation_xyz
'x, y, z'
'-x, -y, -z'

loop_
_atom_site_label
_atom_site_type_symbol
_atom_site_fract_x
_atom_site_fract_y
_atom_site_fract_z
_atom_site_U_iso_or_equiv
_atom_site_adp_type
_atom_site_occupancy
_atom_site_site_symmetry_order
_atom_site_calc_flag
_atom_site_refinement_flags_posn
O6 O 0.62433(8) 0.72864(9) 0.63419(5) 0.02798(18) Uani 1 1 d .
O2 O 0.44884(9) 1.17921(9) 0.85267(5) 0.03031(19) Uani 1 1 d .
O4 O 0.22078(9) 0.89173(9) 0.83896(5) 0.02999(19) Uani 1 1 d .
O3 O 0.30952(9) 1.02341(9) 0.91823(5) 0.03029(19) Uani 1 1 d .
O10 O 1.16409(9) 0.42789(8) 0.95551(5) 0.0306(2) Uani 1 1 d .
O1 O 0.30650(8) 1.10220(9) 0.56148(5) 0.0309(2) Uani 1 1 d .
O5 O 0.82274(10) 0.91501(8) 0.89946(5) 0.0311(2) Uani 1 1 d .
O8 O 0.75601(10) 0.30280(9) 0.93075(5) 0.0351(2) Uani 1 1 d .
O7 O 0.56393(10) 0.50330(9) 0.91368(5) 0.0343(2) Uani 1 1 d .
O9 O 0.93725(10) 0.27144(8) 0.82238(6) 0.0374(2) Uani 1 1 d .
N5 N 1.04789(10) 0.74665(10) 0.60782(5) 0.0258(2) Uani 1 1 d .
N4 N 0.84540(9) 0.78739(10) 0.56448(5) 0.0252(2) Uani 1 1 d .
H4 H 0.7770 0.8189 0.5344 0.030 Uiso 1 1 calc R
N1 N 0.52862(10) 1.15260(10) 0.49140(5) 0.0255(2) Uani 1 1 d .
H1 H 0.4630 1.1733 0.4593 0.031 Uiso 1 1 calc R
N2 N 0.72959(10) 1.11783(10) 0.53491(5) 0.0256(2) Uani 1 1 d .
N3 N 0.68825(11) 1.20685(11) 0.40234(6) 0.0305(2) Uani 1 1 d .
H3A H 0.6233 1.2263 0.3713 0.037 Uiso 1 1 d GR
H3B H 0.7499 1.1534 0.3880 0.037 Uiso 1 1 d GR
N6 N 0.99812(11) 0.86454(12) 0.48064(6) 0.0357(3) Uani 1 1 d .
H6A H 0.9394 0.8968 0.4443 0.043 Uiso 1 1 calc R
H6B H 1.0782 0.8726 0.4726 0.043 Uiso 1 1 calc R
C2 C 0.37904(10) 1.07614(10) 0.68635(6) 0.0219(2) Uani 1 1 d .
C33 C 1.03155(10) 0.62639(10) 0.73885(6) 0.02031(19) Uani 1 1 d .
C7 C 0.30806(10) 0.99236(10) 0.72090(6) 0.0219(2) Uani 1 1 d .
H7 H 0.2741 0.9498 0.6916 0.026 Uiso 1 1 calc R
C32 C 0.97570(11) 0.69120(10) 0.66322(6) 0.0214(2) Uani 1 1 d .
C31 C 0.84792(11) 0.71253(10) 0.63713(6) 0.0221(2) Uani 1 1 d .
C5 C 0.33618(11) 1.03675(11) 0.84203(6) 0.0232(2) Uani 1 1 d .
C35 C 1.00699(11) 0.57412(10) 0.87606(6) 0.0215(2) Uani 1 1 d .
H35 H 0.9572 0.5851 0.9200 0.026 Uiso 1 1 calc R
C21 C 0.73211(11) 0.67603(10) 0.66595(6) 0.0217(2) Uani 1 1 d .
C4 C 0.40520(11) 1.12169(10) 0.80593(6) 0.0228(2) Uani 1 1 d .
C34 C 0.95982(11) 0.64030(10) 0.80474(6) 0.0210(2) Uani 1 1 d .
H34 H 0.8772 0.6963 0.8003 0.025 Uiso 1 1 calc R
C11 C 0.52393(11) 1.10509(11) 0.56949(6) 0.0239(2) Uani 1 1 d .
C12 C 0.65225(11) 1.08203(11) 0.59481(6) 0.0229(2) Uani 1 1 d .
C20 C 0.65060(11) 1.16116(12) 0.47379(6) 0.0256(2) Uani 1 1 d .
C3 C 0.42649(11) 1.14241(11) 0.72774(6) 0.0235(2) Uani 1 1 d .
H3 H 0.4725 1.2007 0.7031 0.028 Uiso 1 1 calc R
C13 C 0.70658(10) 1.03125(11) 0.67195(6) 0.0222(2) Uani 1 1 d .
C1 C 0.40003(11) 1.09408(11) 0.60286(6) 0.0233(2) Uani 1 1 d .
C6 C 0.28778(11) 0.97204(10) 0.79910(6) 0.0226(2) Uani 1 1 d .
C14 C 0.66377(11) 0.93834(10) 0.72281(6) 0.0226(2) Uani 1 1 d .
H14 H 0.6057 0.9004 0.7056 0.027 Uiso 1 1 calc R
C15 C 0.70498(11) 0.90099(10) 0.79802(6) 0.0239(2) Uani 1 1 d .
H15 H 0.6743 0.8386 0.8320 0.029 Uiso 1 1 calc R
C36 C 1.12801(11) 0.49119(10) 0.88317(6) 0.0232(2) Uani 1 1 d .
C22 C 0.73839(11) 0.57415(10) 0.73377(6) 0.0218(2) Uani 1 1 d .
C16 C 0.79144(12) 0.95494(10) 0.82388(6) 0.0242(2) Uani 1 1 d .
C38 C 1.15450(11) 0.54714(11) 0.74699(6) 0.0249(2) Uani 1 1 d .
H38 H 1.2062 0.5394 0.7032 0.030 Uiso 1 1 calc R
C23 C 0.64225(11) 0.58831(11) 0.78875(6) 0.0233(2) Uani 1 1 d .
H23 H 0.5723 0.6587 0.7809 0.028 Uiso 1 1 calc R
C37 C 1.20316(12) 0.47862(11) 0.81865(6) 0.0269(2) Uani 1 1 d .
H37 H 1.2866 0.4240 0.8233 0.032 Uiso 1 1 calc R
C18 C 0.79758(11) 1.08063(11) 0.69774(6) 0.0257(2) Uani 1 1 d .
H18 H 0.8309 1.1409 0.6633 0.031 Uiso 1 1 calc R
C40 C 0.96543(11) 0.80285(12) 0.54860(6) 0.0265(2) Uani 1 1 d .
C24 C 0.65046(12) 0.49769(11) 0.85533(6) 0.0256(2) Uani 1 1 d .
C25 C 0.75191(13) 0.39283(11) 0.86562(7) 0.0273(2) Uani 1 1 d .
C27 C 0.83758(11) 0.46926(11) 0.74202(7) 0.0247(2) Uani 1 1 d .
H27 H 0.9003 0.4599 0.7032 0.030 Uiso 1 1 calc R
C17 C 0.84061(12) 1.04308(11) 0.77324(7) 0.0264(2) Uani 1 1 d .
H17 H 0.9028 1.0773 0.7899 0.032 Uiso 1 1 calc R
C26 C 0.84390(12) 0.37777(11) 0.80815(7) 0.0271(2) Uani 1 1 d .
C10 C 0.16801(14) 0.82690(13) 0.79609(7) 0.0331(3) Uani 1 1 d .
H10A H 0.1244 0.7707 0.8304 0.050 Uiso 1 1 calc GR
H10B H 0.2383 0.7813 0.7696 0.050 Uiso 1 1 calc GR
H10C H 0.1052 0.8842 0.7588 0.050 Uiso 1 1 calc GR
C19 C 0.89816(15) 0.97876(13) 0.92987(7) 0.0344(3) Uani 1 1 d .
H19A H 0.9056 0.9480 0.9851 0.052 Uiso 1 1 calc GR
H19B H 0.8554 1.0653 0.9178 0.052 Uiso 1 1 calc GR
H19C H 0.9851 0.9665 0.9074 0.052 Uiso 1 1 calc GR
C8 C 0.53507(13) 1.25369(13) 0.82112(8) 0.0328(3) Uani 1 1 d .
H8A H 0.5630 1.2857 0.8609 0.049 Uiso 1 1 calc GR
H8B H 0.4903 1.3210 0.7806 0.049 Uiso 1 1 calc GR
H8C H 0.6113 1.2056 0.8002 0.049 Uiso 1 1 calc GR
C29 C 0.85228(15) 0.29923(13) 0.98444(8) 0.0378(3) Uani 1 1 d .
H29A H 0.9387 0.2827 0.9617 0.057 Uiso 1 1 calc GR
H29B H 0.8491 0.2352 1.0301 0.057 Uiso 1 1 calc GR
H29C H 0.8347 0.3774 0.9982 0.057 Uiso 1 1 calc GR
C9 C 0.39588(17) 0.92199(14) 0.96600(8) 0.0400(3) Uani 1 1 d .
H9A H 0.3830 0.9272 1.0191 0.060 Uiso 1 1 calc GR
H9B H 0.4860 0.9225 0.9515 0.060 Uiso 1 1 calc GR
H9C H 0.3777 0.8468 0.9601 0.060 Uiso 1 1 calc GR
C28 C 0.45845(15) 0.60893(16) 0.90361(8) 0.0416(3) Uani 1 1 d .
H28A H 0.4047 0.6130 0.8604 0.062 Uiso 1 1 calc GR
H28B H 0.4929 0.6812 0.8939 0.062 Uiso 1 1 calc GR
H28C H 0.4055 0.6050 0.9497 0.062 Uiso 1 1 calc GR
C39 C 1.28169(16) 0.33443(14) 0.96664(8) 0.0425(4) Uani 1 1 d .
H39A H 1.2765 0.2740 0.9387 0.064 Uiso 1 1 calc GR
H39B H 1.2939 0.2957 1.0209 0.064 Uiso 1 1 calc GR
H39C H 1.3553 0.3695 0.9480 0.064 Uiso 1 1 calc GR
C30 C 1.03600(15) 0.25672(14) 0.76593(12) 0.0481(4) Uani 1 1 d .
H30A H 0.9961 0.2581 0.7182 0.072 Uiso 1 1 calc GR
H30B H 1.0995 0.1792 0.7832 0.072 Uiso 1 1 calc GR
H30C H 1.0799 0.3228 0.7578 0.072 Uiso 1 1 calc GR

loop_
_atom_site_aniso_label
_atom_site_aniso_U_11
_atom_site_aniso_U_22
_atom_site_aniso_U_33
_atom_site_aniso_U_23
_atom_site_aniso_U_13
_atom_site_aniso_U_12
O6 0.0216(4) 0.0392(5) 0.0199(4) 0.0028(3) -0.0035(3) -0.0099(3)
O2 0.0339(5) 0.0352(5) 0.0284(4) -0.0130(4) 0.0041(4) -0.0159(4)
O4 0.0390(5) 0.0367(5) 0.0203(4) -0.0049(3) 0.0050(3) -0.0230(4)
O3 0.0370(5) 0.0368(5) 0.0184(4) -0.0067(3) 0.0052(3) -0.0122(4)
O10 0.0360(5) 0.0302(4) 0.0160(4) -0.0003(3) -0.0004(3) 0.0044(4)
O1 0.0238(4) 0.0463(5) 0.0200(4) 0.0034(4) -0.0043(3) -0.0135(4)
O5 0.0432(5) 0.0307(4) 0.0169(4) -0.0005(3) -0.0067(3) -0.0079(4)
O8 0.0483(6) 0.0289(4) 0.0269(4) 0.0087(3) -0.0118(4) -0.0195(4)
O7 0.0387(5) 0.0399(5) 0.0207(4) 0.0020(4) 0.0060(4) -0.0133(4)
O9 0.0406(5) 0.0213(4) 0.0472(6) -0.0033(4) -0.0099(4) -0.0043(4)
N5 0.0220(4) 0.0342(5) 0.0186(4) 0.0024(4) -0.0017(3) -0.0102(4)
N4 0.0214(4) 0.0343(5) 0.0168(4) 0.0033(4) -0.0024(3) -0.0097(4)
N1 0.0219(4) 0.0374(5) 0.0157(4) 0.0007(4) -0.0020(3) -0.0104(4)
N2 0.0222(4) 0.0372(5) 0.0168(4) -0.0007(4) -0.0009(3) -0.0114(4)
N3 0.0274(5) 0.0459(6) 0.0163(4) 0.0010(4) 0.0000(4) -0.0137(4)
N6 0.0251(5) 0.0534(7) 0.0220(5) 0.0111(5) -0.0033(4) -0.0163(5)
C2 0.0181(4) 0.0266(5) 0.0183(4) -0.0009(4) 0.0001(4) -0.0051(4)
C33 0.0203(5) 0.0238(5) 0.0164(4) -0.0016(4) -0.0015(4) -0.0072(4)
C7 0.0201(5) 0.0258(5) 0.0187(4) -0.0025(4) 0.0008(4) -0.0064(4)
C32 0.0213(5) 0.0248(5) 0.0170(4) -0.0014(4) -0.0010(4) -0.0069(4)
C31 0.0215(5) 0.0266(5) 0.0165(4) 0.0002(4) -0.0013(4) -0.0075(4)
C5 0.0248(5) 0.0260(5) 0.0182(4) -0.0047(4) 0.0019(4) -0.0061(4)
C35 0.0234(5) 0.0239(5) 0.0171(4) -0.0052(4) 0.0016(4) -0.0057(4)
C21 0.0219(5) 0.0268(5) 0.0163(4) -0.0022(4) -0.0007(4) -0.0083(4)
C4 0.0217(5) 0.0243(5) 0.0232(5) -0.0066(4) 0.0013(4) -0.0059(4)
C34 0.0207(5) 0.0229(5) 0.0190(4) -0.0041(4) -0.0011(4) -0.0053(4)
C11 0.0216(5) 0.0326(6) 0.0160(4) -0.0004(4) -0.0010(4) -0.0090(4)
C12 0.0209(5) 0.0299(5) 0.0167(4) -0.0009(4) -0.0009(4) -0.0084(4)
C20 0.0235(5) 0.0355(6) 0.0174(5) -0.0008(4) -0.0008(4) -0.0117(4)
C3 0.0214(5) 0.0256(5) 0.0226(5) -0.0024(4) 0.0019(4) -0.0077(4)
C13 0.0197(5) 0.0287(5) 0.0163(4) -0.0023(4) -0.0003(4) -0.0051(4)
C1 0.0212(5) 0.0286(5) 0.0180(4) 0.0012(4) -0.0015(4) -0.0081(4)
C6 0.0224(5) 0.0261(5) 0.0191(5) -0.0024(4) 0.0026(4) -0.0088(4)
C14 0.0208(5) 0.0245(5) 0.0205(5) -0.0026(4) -0.0007(4) -0.0047(4)
C15 0.0252(5) 0.0222(5) 0.0199(5) 0.0000(4) 0.0003(4) -0.0025(4)
C36 0.0274(5) 0.0236(5) 0.0160(4) -0.0025(4) -0.0012(4) -0.0036(4)
C22 0.0224(5) 0.0249(5) 0.0180(4) -0.0009(4) -0.0019(4) -0.0092(4)
C16 0.0279(5) 0.0247(5) 0.0160(4) -0.0020(4) -0.0028(4) -0.0011(4)
C38 0.0224(5) 0.0323(6) 0.0172(4) -0.0038(4) 0.0012(4) -0.0038(4)
C23 0.0237(5) 0.0264(5) 0.0187(5) -0.0006(4) -0.0002(4) -0.0087(4)
C37 0.0251(5) 0.0319(6) 0.0179(5) -0.0035(4) -0.0003(4) 0.0014(4)
C18 0.0248(5) 0.0319(6) 0.0190(5) 0.0003(4) -0.0025(4) -0.0096(4)
C40 0.0234(5) 0.0346(6) 0.0194(5) 0.0022(4) -0.0012(4) -0.0110(4)
C24 0.0293(6) 0.0289(5) 0.0192(5) 0.0000(4) 0.0001(4) -0.0137(4)
C25 0.0353(6) 0.0242(5) 0.0224(5) 0.0036(4) -0.0079(4) -0.0143(5)
C27 0.0249(5) 0.0244(5) 0.0259(5) -0.0050(4) -0.0017(4) -0.0084(4)
C17 0.0283(5) 0.0298(6) 0.0207(5) -0.0023(4) -0.0049(4) -0.0088(4)
C26 0.0303(6) 0.0203(5) 0.0311(6) -0.0025(4) -0.0078(5) -0.0087(4)
C10 0.0404(7) 0.0383(7) 0.0264(6) -0.0035(5) -0.0005(5) -0.0238(6)
C19 0.0436(7) 0.0376(7) 0.0212(5) -0.0064(5) -0.0081(5) -0.0075(6)
C8 0.0309(6) 0.0337(6) 0.0394(7) -0.0134(5) 0.0048(5) -0.0147(5)
C29 0.0466(8) 0.0344(7) 0.0288(6) 0.0029(5) -0.0133(6) -0.0106(6)
C9 0.0550(9) 0.0407(7) 0.0227(6) -0.0003(5) -0.0033(6) -0.0149(7)
C28 0.0357(7) 0.0533(9) 0.0276(6) 0.0001(6) 0.0083(5) -0.0068(6)
C39 0.0470(8) 0.0401(7) 0.0233(6) 0.0022(5) -0.0028(5) 0.0120(6)
C30 0.0338(7) 0.0278(7) 0.0798(12) -0.0113(7) 0.0010(7) -0.0037(5)

loop_
_atom_type_symbol
_atom_type_description
_atom_type_scat_dispersion_real
_atom_type_scat_dispersion_imag
_atom_type_scat_source
C C 0.0033 0.0016 'International Tables Vol C Tables 4.2.6.8 and 6.1.1.4'
H H 0.0000 0.0000 'International Tables Vol C Tables 4.2.6.8 and 6.1.1.4'
N N 0.0061 0.0033 'International Tables Vol C Tables 4.2.6.8 and 6.1.1.4'
O O 0.0106 0.0060 'International Tables Vol C Tables 4.2.6.8 and 6.1.1.4'

loop_
_geom_angle_atom_site_label_1
_geom_angle_atom_site_label_2
_geom_angle_atom_site_label_3
_geom_angle
C4 O2 C8 117.51(10)
C6 O4 C10 116.56(9)
C5 O3 C9 113.88(10)
C36 O10 C39 118.52(10)
C16 O5 C19 117.19(10)
C25 O8 C29 113.12(10)
C24 O7 C28 116.59(10)
C26 O9 C30 116.71(11)
C40 N5 C32 105.52(9)
C31 N4 H4 126.0
C40 N4 H4 126.0
C40 N4 C31 107.91(9)
C11 N1 H1 126.0
C20 N1 H1 126.0
C20 N1 C11 107.98(9)
C20 N2 C12 105.68(9)
H3A N3 H3B 108.9
C20 N3 H3A 109.9
C20 N3 H3B 109.9
H6A N6 H6B 120.0
C40 N6 H6A 120.0
C40 N6 H6B 120.0
C7 C2 C1 117.37(10)
C3 C2 C7 121.59(10)
C3 C2 C1 121.03(10)
C34 C33 C32 120.47(10)
C38 C33 C32 121.26(10)
C38 C33 C34 118.23(10)
C2 C7 H7 120.5
C6 C7 C2 119.01(10)
C6 C7 H7 120.5
N5 C32 C33 121.15(10)
N5 C32 C31 109.97(9)
C31 C32 C33 128.79(10)
N4 C31 C32 104.74(9)
N4 C31 C21 118.88(10)
C32 C31 C21 136.37(10)
O3 C5 C4 119.40(10)
O3 C5 C6 120.83(10)
C4 C5 C6 119.65(10)
C34 C35 H35 120.1
C34 C35 C36 119.79(10)
C36 C35 H35 120.1
O6 C21 C31 120.77(10)
O6 C21 C22 118.91(10)
C31 C21 C22 120.32(10)
O2 C4 C5 115.15(10)
O2 C4 C3 124.31(10)
C3 C4 C5 120.54(10)
C33 C34 H34 119.3
C35 C34 C33 121.36(10)
C35 C34 H34 119.3
N1 C11 C12 104.71(9)
N1 C11 C1 118.26(10)
C12 C11 C1 137.02(10)
N2 C12 C11 109.80(9)
N2 C12 C13 120.73(10)
C11 C12 C13 129.45(10)
N1 C20 N2 111.77(10)
N1 C20 N3 123.30(10)
N2 C20 N3 124.93(11)
C2 C3 C4 118.89(10)
C2 C3 H3 120.6
C4 C3 H3 120.6
C14 C13 C12 121.68(10)
C18 C13 C12 119.93(10)
C18 C13 C14 118.27(10)
O1 C1 C2 118.52(10)
O1 C1 C11 120.02(10)
C11 C1 C2 121.44(10)
O4 C6 C7 124.08(10)
O4 C6 C5 115.62(10)
C7 C6 C5 120.29(10)
C13 C14 H14 119.5
C15 C14 C13 120.91(11)
C15 C14 H14 119.5
C14 C15 H15 119.9
C14 C15 C16 120.14(10)
C16 C15 H15 119.9
O10 C36 C35 115.34(10)
O10 C36 C37 124.75(10)
C35 C36 C37 119.91(10)
C23 C22 C21 117.70(10)
C27 C22 C21 120.71(10)
C27 C22 C23 121.59(10)
O5 C16 C15 115.81(10)
O5 C16 C17 124.34(11)
C17 C16 C15 119.84(10)
C33 C38 H38 119.5
C33 C38 C37 121.09(10)
C37 C38 H38 119.5
C22 C23 H23 120.5
C24 C23 C22 119.00(11)
C24 C23 H23 120.5
C36 C37 C38 119.52(11)
C36 C37 H37 120.2
C38 C37 H37 120.2
C13 C18 H18 119.4
C13 C18 C17 121.25(11)
C17 C18 H18 119.4
N4 C40 N5 111.77(10)
N4 C40 N6 122.95(11)
N6 C40 N5 125.26(11)
O7 C24 C23 124.02(11)
O7 C24 C25 115.83(10)
C23 C24 C25 120.15(11)
O8 C25 C24 119.24(12)
O8 C25 C26 120.73(12)
C24 C25 C26 119.95(10)
C22 C27 H27 120.4
C22 C27 C26 119.11(11)
C26 C27 H27 120.4
C16 C17 C18 119.42(11)
C16 C17 H17 120.3
C18 C17 H17 120.3
O9 C26 C25 115.83(11)
O9 C26 C27 124.07(12)
C27 C26 C25 120.09(11)
O4 C10 H10A 109.5
O4 C10 H10B 109.5
O4 C10 H10C 109.5
H10A C10 H10B 109.5
H10A C10 H10C 109.5
H10B C10 H10C 109.5
O5 C19 H19A 109.5
O5 C19 H19B 109.5
O5 C19 H19C 109.5
H19A C19 H19B 109.5
H19A C19 H19C 109.5
H19B C19 H19C 109.5
O2 C8 H8A 109.5
O2 C8 H8B 109.5
O2 C8 H8C 109.5
H8A C8 H8B 109.5
H8A C8 H8C 109.5
H8B C8 H8C 109.5
O8 C29 H29A 109.5
O8 C29 H29B 109.5
O8 C29 H29C 109.5
H29A C29 H29B 109.5
H29A C29 H29C 109.5
H29B C29 H29C 109.5
O3 C9 H9A 109.5
O3 C9 H9B 109.5
O3 C9 H9C 109.5
H9A C9 H9B 109.5
H9A C9 H9C 109.5
H9B C9 H9C 109.5
O7 C28 H28A 109.5
O7 C28 H28B 109.5
O7 C28 H28C 109.5
H28A C28 H28B 109.5
H28A C28 H28C 109.5
H28B C28 H28C 109.5
O10 C39 H39A 109.5
O10 C39 H39B 109.5
O10 C39 H39C 109.5
H39A C39 H39B 109.5
H39A C39 H39C 109.5
H39B C39 H39C 109.5
O9 C30 H30A 109.5
O9 C30 H30B 109.5
O9 C30 H30C 109.5
H30A C30 H30B 109.5
H30A C30 H30C 109.5
H30B C30 H30C 109.5

loop_
_geom_bond_atom_site_label_1
_geom_bond_atom_site_label_2
_geom_bond_distance
O6 C21 1.2533(13)
O2 C4 1.3665(14)
O2 C8 1.4255(16)
O4 C6 1.3668(13)
O4 C10 1.4306(15)
O3 C5 1.3751(13)
O3 C9 1.4325(18)
O10 C36 1.3646(13)
O10 C39 1.4286(16)
O1 C1 1.2486(14)
O5 C16 1.3679(13)
O5 C19 1.4334(17)
O8 C25 1.3761(14)
O8 C29 1.4366(16)
O7 C24 1.3666(15)
O7 C28 1.4303(18)
O9 C26 1.3647(15)
O9 C30 1.435(2)
N5 C32 1.3678(14)
N5 C40 1.3519(14)
N4 H4 0.8800
N4 C31 1.3935(13)
N4 C40 1.3386(15)
N1 H1 0.8800
N1 C11 1.3945(14)
N1 C20 1.3400(15)
N2 C12 1.3736(14)
N2 C20 1.3445(14)
N3 H3A 0.8642
N3 H3B 0.8639
N3 C20 1.3574(14)
N6 H6A 0.8800
N6 H6B 0.8800
N6 C40 1.3461(15)
C2 C7 1.3964(15)
C2 C3 1.3943(16)
C2 C1 1.4903(15)
C33 C32 1.4737(14)
C33 C34 1.4036(15)
C33 C38 1.3931(16)
C7 H7 0.9500
C7 C6 1.3946(15)
C32 C31 1.4042(15)
C31 C21 1.4336(15)
C5 C4 1.3993(16)
C5 C6 1.4050(16)
C35 H35 0.9500
C35 C34 1.3851(15)
C35 C36 1.3963(16)
C21 C22 1.4852(15)
C4 C3 1.3959(16)
C34 H34 0.9500
C11 C12 1.4021(15)
C11 C1 1.4408(16)
C12 C13 1.4696(14)
C3 H3 0.9500
C13 C14 1.4011(16)
C13 C18 1.3965(16)
C14 H14 0.9500
C14 C15 1.3876(15)
C15 H15 0.9500
C15 C16 1.3953(17)
C36 C37 1.3973(16)
C22 C23 1.3965(16)
C22 C27 1.3890(16)
C16 C17 1.3947(17)
C38 H38 0.9500
C38 C37 1.4014(15)
C23 H23 0.9500
C23 C24 1.3935(15)
C37 H37 0.9500
C18 H18 0.9500
C18 C17 1.3983(15)
C24 C25 1.4001(18)
C25 C26 1.4020(19)
C27 H27 0.9500
C27 C26 1.3952(16)
C17 H17 0.9500
C10 H10A 0.9800
C10 H10B 0.9800
C10 H10C 0.9800
C19 H19A 0.9800
C19 H19B 0.9800
C19 H19C 0.9800
C8 H8A 0.9800
C8 H8B 0.9800
C8 H8C 0.9800
C29 H29A 0.9800
C29 H29B 0.9800
C29 H29C 0.9800
C9 H9A 0.9800
C9 H9B 0.9800
C9 H9C 0.9800
C28 H28A 0.9800
C28 H28B 0.9800
C28 H28C 0.9800
C39 H39A 0.9800
C39 H39B 0.9800
C39 H39C 0.9800
C30 H30A 0.9800
C30 H30B 0.9800
C30 H30C 0.9800

loop_
_smtbx_masks_void_nr
_smtbx_masks_void_average_x
_smtbx_masks_void_average_y
_smtbx_masks_void_average_z
_smtbx_masks_void_volume
_smtbx_masks_void_count_electrons
1 -0.559 0.500 0.500 344.5 84.8
